data_7022420
loop_
_publ_author_name
'Bratko, Ielyzaveta'
'Mallet-Ladeira, Sonia'
'Saffon, Nathalie'
'Teuma, Emmanuelle'
'G\'omez, Montserrat'

_publ_section_title
;
 9,10-Dihydroanthracenyl structures: original ligands for the synthesis of
 polymetallic complexes through selective \p-coordination.
;
_journal_issue 4
_journal_name_full 'Dalton transactions (Cambridge, England : 2003)'
_journal_page_first 1136
_journal_page_last 1143
_journal_paper_doi 10.1039/c2dt32586a
_journal_volume 42
_journal_year 2013
_chemical_formula_sum 'C34 H32 Cl2 F6 N O4 P Ru'
_chemical_formula_weight 835.55
_chemical_name_systematic
;
?
;
_space_group_IT_number 14
_symmetry_cell_setting monoclinic
_symmetry_space_group_name_Hall '-P 2ybc'
_symmetry_space_group_name_H-M 'P 1 21/c 1'
_atom_sites_solution_hydrogens geom
_atom_sites_solution_primary direct
_atom_sites_solution_secondary difmap
_audit_creation_method SHELXL-97
_cell_angle_alpha 90.00
_cell_angle_beta 109.481(4)
_cell_angle_gamma 90.00
_cell_formula_units_Z 4
_cell_length_a 15.2263(14)
_cell_length_b 12.5743(10)
_cell_length_c 19.0876(16)
_cell_measurement_reflns_used 9406
_cell_measurement_temperature 193(2)
_cell_measurement_theta_max 29.12
_cell_measurement_theta_min 2.64
_cell_volume 3445.3(5)
_computing_cell_refinement 'Bruker SAINT'
_computing_data_collection 'Bruker APEX2'
_computing_data_reduction 'Bruker SAINT'
_computing_molecular_graphics 'Bruker SHELXTL'
_computing_publication_material 'Bruker SHELXTL'
_computing_structure_refinement 'SHELXL-97 (Sheldrick, 2008)'
_computing_structure_solution 'SHELXS-97 (Sheldrick, 2008)'
_diffrn_ambient_temperature 193(2)
_diffrn_measured_fraction_theta_full 0.981
_diffrn_measured_fraction_theta_max 0.981
_diffrn_measurement_device_type 'Bruker kappa APEX-II CCD Quazar'
_diffrn_measurement_method 'phi and omega scans'
_diffrn_radiation_monochromator graphite
_diffrn_radiation_source 'fine-focus sealed tube'
_diffrn_radiation_type MoK\a
_diffrn_radiation_wavelength 0.71073
_diffrn_reflns_av_R_equivalents 0.0326
_diffrn_reflns_av_sigmaI/netI 0.0235
_diffrn_reflns_limit_h_max 17
_diffrn_reflns_limit_h_min -20
_diffrn_reflns_limit_k_max 16
_diffrn_reflns_limit_k_min -16
_diffrn_reflns_limit_l_max 25
_diffrn_reflns_limit_l_min -25
_diffrn_reflns_number 54869
_diffrn_reflns_theta_full 28.28
_diffrn_reflns_theta_max 28.28
_diffrn_reflns_theta_min 5.17
_exptl_absorpt_coefficient_mu 0.729
_exptl_absorpt_correction_T_max 0.8800
_exptl_absorpt_correction_T_min 0.8003
_exptl_absorpt_correction_type multi-scan
_exptl_absorpt_process_details 'SADABS (Bruker-AXS)'
_exptl_crystal_colour colourless
_exptl_crystal_density_diffrn 1.611
_exptl_crystal_density_method 'not measured'
_exptl_crystal_description block
_exptl_crystal_F_000 1688
_exptl_crystal_size_max 0.32
_exptl_crystal_size_mid 0.30
_exptl_crystal_size_min 0.18
_refine_diff_density_max 0.690
_refine_diff_density_min -0.392
_refine_diff_density_rms 0.057
_refine_ls_extinction_method none
_refine_ls_goodness_of_fit_ref 1.029
_refine_ls_hydrogen_treatment constr
_refine_ls_matrix_type full
_refine_ls_number_parameters 554
_refine_ls_number_reflns 8393
_refine_ls_number_restraints 290
_refine_ls_restrained_S_all 1.055
_refine_ls_R_factor_all 0.0480
_refine_ls_R_factor_gt 0.0345
_refine_ls_shift/su_max 0.001
_refine_ls_shift/su_mean 0.000
_refine_ls_structure_factor_coef Fsqd
_refine_ls_weighting_details 'calc w=1/[\s^2^(Fo^2^)+(0.0399P)^2^+2.6911P] where P=(Fo^2^+2Fc^2^)/3'
_refine_ls_weighting_scheme calc
_refine_ls_wR_factor_gt 0.0843
_refine_ls_wR_factor_ref 0.0921
_reflns_number_gt 6747
_reflns_number_total 8393
_reflns_threshold_expression >2sigma(I)
_cod_data_source_file c2dt32586a.txt
_cod_data_source_block B1
_cod_depositor_comments
;
The following automatic conversions were performed:

'_symmetry_cell_setting' value 'Monoclinic' changed to 'monoclinic'
according to /home/saulius/struct/CIF-dictionaries/cif_core.dic
dictionary named 'cif_core.dic' version 2.4.2 from 2011-04-26.

Automatic conversion script
Id: cif_fix_values 1891 2012-01-12 08:04:46Z andrius 
;
_cod_original_sg_symbol_H-M P2(1)/c
_cod_database_code 7022420

loop_
_symmetry_equiv_pos_as_xyz
'x, y, z'
'-x, y+1/2, -z+1/2'
'-x, -y, -z'
'x, -y-1/2, z-1/2'

loop_
_atom_site_label
_atom_site_type_symbol
_atom_site_fract_x
_atom_site_fract_y
_atom_site_fract_z
_atom_site_U_iso_or_equiv
_atom_site_adp_type
_atom_site_occupancy
_atom_site_symmetry_multiplicity
_atom_site_calc_flag
_atom_site_refinement_flags
_atom_site_disorder_assembly
_atom_site_disorder_group
Ru1 Ru 0.222264(13) 0.006910(13) 0.460581(9) 0.03306(7) Uani 1 1 d D A .
C25 C 0.3669(6) 0.0030(16) 0.4675(6) 0.053(3) Uani 0.50(2) 1 d PDU A 1
H25 H 0.4168 0.0140 0.5127 0.064 Uiso 0.50(2) 1 calc PR A 1
C26 C 0.3213(12) 0.0811(9) 0.4159(10) 0.056(3) Uani 0.50(2) 1 d PDU A 1
H26 H 0.3357 0.1548 0.4196 0.067 Uiso 0.50(2) 1 calc PR A 1
C27 C 0.2512(11) 0.0326(13) 0.3583(6) 0.056(3) Uani 0.50(2) 1 d PDU A 1
H27 H 0.2094 0.0682 0.3166 0.067 Uiso 0.50(2) 1 calc PR A 1
C28 C 0.2521(10) -0.0755(12) 0.3717(7) 0.054(3) Uani 0.50(2) 1 d PDU A 1
H28 H 0.2114 -0.1267 0.3408 0.065 Uiso 0.50(2) 1 calc PR A 1
C29 C 0.3240(12) -0.0963(10) 0.4391(9) 0.055(3) Uani 0.50(2) 1 d PDU A 1
H29 H 0.3410 -0.1641 0.4616 0.066 Uiso 0.50(2) 1 calc PR A 1
C25' C 0.3601(9) 0.0481(13) 0.4574(8) 0.058(3) Uani 0.50(2) 1 d PDU A 2
H25' H 0.4031 0.0923 0.4929 0.069 Uiso 0.50(2) 1 calc PR A 2
C26' C 0.2924(12) 0.0820(11) 0.3921(10) 0.059(4) Uani 0.50(2) 1 d PDU A 2
H26' H 0.2808 0.1537 0.3759 0.071 Uiso 0.50(2) 1 calc PR A 2
C27' C 0.2447(10) -0.0061(16) 0.3548(5) 0.058(3) Uani 0.50(2) 1 d PDU A 2
H27' H 0.1953 -0.0052 0.3086 0.070 Uiso 0.50(2) 1 calc PR A 2
C28' C 0.2812(12) -0.0957(8) 0.3961(10) 0.056(3) Uani 0.50(2) 1 d PDU A 2
H28' H 0.2609 -0.1666 0.3827 0.067 Uiso 0.50(2) 1 calc PR A 2
C29' C 0.3533(9) -0.0654(13) 0.4614(7) 0.055(3) Uani 0.50(2) 1 d PDU A 2
H29' H 0.3899 -0.1107 0.4999 0.066 Uiso 0.50(2) 1 calc PR A 2
N1 N 0.34638(15) 0.09786(16) 0.80721(10) 0.0396(4) Uani 1 1 d . A .
O1 O 0.32689(14) 0.27178(14) 0.77066(10) 0.0523(5) Uani 1 1 d . A .
O2 O 0.33779(16) -0.08371(15) 0.81474(9) 0.0564(5) Uani 1 1 d . A .
O3 O 0.27999(12) 0.26041(12) 0.60175(10) 0.0407(4) Uani 1 1 d . A .
O4 O 0.28005(12) -0.16316(11) 0.65429(9) 0.0378(4) Uani 1 1 d . A .
C1 C 0.14155(17) 0.1339(2) 0.48921(14) 0.0403(5) Uani 1 1 d . . .
H1 H 0.1419 0.2079 0.4792 0.048 Uiso 1 1 calc R A .
C2 C 0.07971(18) 0.0650(2) 0.43718(15) 0.0467(6) Uani 1 1 d . A .
H2 H 0.0368 0.0933 0.3928 0.056 Uiso 1 1 calc R . .
C3 C 0.08123(19) -0.0451(2) 0.45070(14) 0.0468(6) Uani 1 1 d . A .
H3 H 0.0398 -0.0908 0.4151 0.056 Uiso 1 1 calc R . .
C4 C 0.14404(18) -0.08808(19) 0.51694(13) 0.0390(5) Uani 1 1 d . . .
H4 H 0.1461 -0.1626 0.5255 0.047 Uiso 1 1 calc R A .
C5 C 0.45089(18) -0.06296(19) 0.67514(13) 0.0399(5) Uani 1 1 d . . .
H5 H 0.4513 -0.1373 0.6842 0.048 Uiso 1 1 calc R . .
C6 C 0.53369(19) -0.0085(2) 0.68525(16) 0.0484(6) Uani 1 1 d . . .
H6 H 0.5911 -0.0461 0.7008 0.058 Uiso 1 1 calc R . .
C7 C 0.53320(18) 0.0996(2) 0.67284(15) 0.0473(6) Uani 1 1 d . . .
H7 H 0.5903 0.1359 0.6802 0.057 Uiso 1 1 calc R . .
C8 C 0.44987(17) 0.15606(19) 0.64971(13) 0.0387(5) Uani 1 1 d . . .
H8 H 0.4498 0.2306 0.6416 0.046 Uiso 1 1 calc R . .
C9 C 0.27254(16) 0.15367(16) 0.61945(12) 0.0324(5) Uani 1 1 d . . .
C10 C 0.27295(16) -0.05265(16) 0.64500(11) 0.0305(4) Uani 1 1 d . . .
C11 C 0.20365(16) -0.01923(17) 0.57030(12) 0.0313(4) Uani 1 1 d . A .
C12 C 0.36758(16) -0.00705(16) 0.65169(12) 0.0308(4) Uani 1 1 d . A .
C13 C 0.36704(15) 0.10199(16) 0.63865(11) 0.0303(4) Uani 1 1 d . A .
C14 C 0.20303(16) 0.09140(17) 0.55644(12) 0.0321(4) Uani 1 1 d . A .
C15 C 0.24005(17) 0.13144(17) 0.68802(12) 0.0345(5) Uani 1 1 d . A .
H15 H 0.1761 0.1606 0.6787 0.041 Uiso 1 1 calc R . .
C16 C 0.24166(17) 0.01061(17) 0.70372(12) 0.0335(5) Uani 1 1 d . A .
H16 H 0.1789 -0.0140 0.7030 0.040 Uiso 1 1 calc R . .
C17 C 0.31291(19) -0.00246(19) 0.78112(13) 0.0400(5) Uani 1 1 d . . .
C18 C 0.30778(17) 0.17962(19) 0.75801(13) 0.0390(5) Uani 1 1 d . . .
C19 C 0.4163(2) 0.11649(19) 0.87872(13) 0.0444(6) Uani 1 1 d . . .
C20 C 0.5057(2) 0.1390(3) 0.88165(16) 0.0600(8) Uani 1 1 d . A .
H20 H 0.5216 0.1408 0.8376 0.072 Uiso 1 1 calc R . .
C21 C 0.5721(3) 0.1592(3) 0.94995(19) 0.0764(10) Uani 1 1 d . . .
H21 H 0.6340 0.1763 0.9528 0.092 Uiso 1 1 calc R A .
C22 C 0.5494(3) 0.1545(3) 1.01371(17) 0.0764(11) Uani 1 1 d . A .
H22 H 0.5959 0.1671 1.0605 0.092 Uiso 1 1 calc R . .
C23 C 0.4610(3) 0.1321(3) 1.00999(16) 0.0784(12) Uani 1 1 d . . .
H23 H 0.4458 0.1292 1.0544 0.094 Uiso 1 1 calc R A .
C24 C 0.3916(3) 0.1133(2) 0.94143(15) 0.0588(8) Uani 1 1 d . A .
H24 H 0.3293 0.0987 0.9385 0.071 Uiso 1 1 calc R . .
C30 C 0.2076(2) 0.3313(2) 0.60477(17) 0.0526(7) Uani 1 1 d . . .
H30A H 0.2188 0.3551 0.6565 0.063 Uiso 1 1 calc R A .
H30B H 0.1463 0.2953 0.5864 0.063 Uiso 1 1 calc R . .
C31 C 0.2096(3) 0.4245(2) 0.5560(2) 0.0722(10) Uani 1 1 d . A .
H31A H 0.2697 0.4610 0.5760 0.108 Uiso 1 1 calc R . .
H31B H 0.1593 0.4740 0.5546 0.108 Uiso 1 1 calc R . .
H31C H 0.2012 0.3993 0.5056 0.108 Uiso 1 1 calc R . .
C32 C 0.2091(2) -0.21672(19) 0.67568(14) 0.0450(6) Uani 1 1 d . . .
H32A H 0.1463 -0.1938 0.6438 0.054 Uiso 1 1 calc R A .
H32B H 0.2162 -0.2008 0.7281 0.054 Uiso 1 1 calc R . .
C33 C 0.2224(2) -0.3332(2) 0.66584(17) 0.0565(7) Uani 1 1 d . A .
H33A H 0.2165 -0.3473 0.6140 0.085 Uiso 1 1 calc R . .
H33B H 0.1749 -0.3736 0.6787 0.085 Uiso 1 1 calc R . .
H33C H 0.2844 -0.3548 0.6984 0.085 Uiso 1 1 calc R . .
P1 P 0.9594(3) 0.8220(4) 0.2164(3) 0.0487(9) Uani 0.714(6) 1 d PDU B 1
F1 F 1.0379(4) 0.7365(5) 0.2303(4) 0.123(2) Uani 0.714(6) 1 d PDU B 1
F2 F 1.0303(3) 0.9151(4) 0.2299(3) 0.1146(16) Uani 0.714(6) 1 d PDU B 1
F3 F 0.8780(3) 0.9050(4) 0.2001(3) 0.0971(15) Uani 0.714(6) 1 d PDU B 1
F4 F 0.8858(5) 0.7315(4) 0.2018(4) 0.121(2) Uani 0.714(6) 1 d PDU B 1
F5 F 0.9529(6) 0.8236(6) 0.1321(3) 0.0933(18) Uani 0.714(6) 1 d PDU B 1
F6 F 0.9667(5) 0.8185(6) 0.3018(3) 0.096(2) Uani 0.714(6) 1 d PDU B 1
P1' P 0.9653(8) 0.8154(9) 0.2226(7) 0.049(2) Uani 0.286(6) 1 d PDU B 2
F1' F 1.0704(5) 0.8305(14) 0.2640(5) 0.106(4) Uani 0.286(6) 1 d PDU B 2
F2' F 0.9388(12) 0.9298(7) 0.2347(7) 0.108(3) Uani 0.286(6) 1 d PDU B 2
F3' F 0.8593(7) 0.7924(17) 0.1866(7) 0.127(4) Uani 0.286(6) 1 d PDU B 2
F4' F 0.9874(13) 0.6970(7) 0.2176(6) 0.116(4) Uani 0.286(6) 1 d PDU B 2
F5' F 0.9719(13) 0.8437(15) 0.1449(8) 0.095(4) Uani 0.286(6) 1 d PDU B 2
F6' F 0.9523(9) 0.7902(12) 0.3005(7) 0.073(3) Uani 0.286(6) 1 d PDU B 2
C34 C 0.0705(3) 0.6006(3) 0.3985(2) 0.0834(12) Uani 1 1 d . . .
H34A H 0.0606 0.5228 0.3945 0.100 Uiso 1 1 calc R . .
H34B H 0.0297 0.6335 0.3519 0.100 Uiso 1 1 calc R . .
Cl1 Cl 0.04003(7) 0.64945(7) 0.47429(7) 0.0860(3) Uani 1 1 d . . .
Cl2 Cl 0.18677(8) 0.62891(10) 0.40984(8) 0.1109(4) Uani 1 1 d . . .

loop_
_atom_site_aniso_label
_atom_site_aniso_U_11
_atom_site_aniso_U_22
_atom_site_aniso_U_33
_atom_site_aniso_U_23
_atom_site_aniso_U_13
_atom_site_aniso_U_12
Ru1 0.03915(12) 0.03444(10) 0.02597(10) 0.00187(7) 0.01137(8) 0.00073(8)
C25 0.039(4) 0.094(10) 0.034(3) -0.004(6) 0.021(3) 0.007(6)
C26 0.070(8) 0.053(4) 0.062(9) -0.002(5) 0.046(7) -0.007(5)
C27 0.077(7) 0.066(7) 0.033(5) 0.014(4) 0.029(4) 0.018(6)
C28 0.060(6) 0.065(6) 0.041(5) -0.014(5) 0.020(4) 0.006(5)
C29 0.070(9) 0.055(5) 0.049(7) 0.013(5) 0.034(6) 0.023(5)
C25' 0.057(6) 0.075(8) 0.050(6) -0.014(6) 0.030(4) -0.013(5)
C26' 0.081(9) 0.058(5) 0.054(8) 0.017(5) 0.042(6) 0.006(5)
C27' 0.061(5) 0.083(10) 0.032(4) -0.009(5) 0.017(3) 0.001(6)
C28' 0.069(9) 0.049(4) 0.065(9) -0.014(5) 0.043(7) -0.004(5)
C29' 0.055(6) 0.073(7) 0.046(6) 0.012(5) 0.030(5) 0.024(6)
N1 0.0494(12) 0.0398(10) 0.0298(10) -0.0074(8) 0.0135(9) -0.0040(9)
O1 0.0684(13) 0.0371(9) 0.0474(10) -0.0137(8) 0.0138(9) 0.0002(9)
O2 0.0897(15) 0.0438(10) 0.0290(9) 0.0008(7) 0.0108(9) -0.0103(10)
O3 0.0441(10) 0.0258(7) 0.0502(10) 0.0028(7) 0.0131(8) 0.0046(7)
O4 0.0535(10) 0.0269(7) 0.0358(8) 0.0011(6) 0.0187(8) -0.0023(7)
C1 0.0364(13) 0.0426(12) 0.0397(13) 0.0028(10) 0.0097(11) 0.0087(10)
C2 0.0351(14) 0.0609(16) 0.0385(13) 0.0041(11) 0.0047(11) 0.0058(12)
C3 0.0422(15) 0.0598(16) 0.0356(13) -0.0061(11) 0.0093(11) -0.0110(12)
C4 0.0446(14) 0.0411(12) 0.0333(12) -0.0033(9) 0.0157(11) -0.0094(10)
C5 0.0458(15) 0.0390(12) 0.0369(12) 0.0061(9) 0.0163(11) 0.0129(10)
C6 0.0357(14) 0.0652(17) 0.0459(14) 0.0111(12) 0.0158(12) 0.0167(12)
C7 0.0325(14) 0.0649(17) 0.0450(14) 0.0077(12) 0.0134(11) -0.0011(12)
C8 0.0394(13) 0.0402(12) 0.0378(12) 0.0059(9) 0.0144(11) -0.0011(10)
C9 0.0356(12) 0.0263(9) 0.0351(11) -0.0011(8) 0.0115(10) 0.0021(8)
C10 0.0411(13) 0.0267(9) 0.0254(10) -0.0010(8) 0.0135(9) -0.0006(9)
C11 0.0328(12) 0.0345(10) 0.0286(10) -0.0014(8) 0.0129(9) -0.0014(9)
C12 0.0361(12) 0.0325(10) 0.0267(10) -0.0004(8) 0.0142(9) 0.0022(9)
C13 0.0335(12) 0.0316(10) 0.0270(10) 0.0017(8) 0.0115(9) 0.0022(8)
C14 0.0327(12) 0.0335(10) 0.0313(11) -0.0001(8) 0.0123(9) 0.0035(9)
C15 0.0358(12) 0.0352(11) 0.0344(11) -0.0059(9) 0.0144(10) 0.0027(9)
C16 0.0398(13) 0.0345(11) 0.0299(10) -0.0058(8) 0.0166(10) -0.0045(9)
C17 0.0539(15) 0.0414(12) 0.0286(11) -0.0051(9) 0.0187(11) -0.0063(11)
C18 0.0432(14) 0.0395(12) 0.0365(12) -0.0086(9) 0.0163(11) 0.0020(10)
C19 0.0640(18) 0.0379(12) 0.0283(11) -0.0075(9) 0.0113(11) -0.0071(11)
C20 0.062(2) 0.075(2) 0.0377(14) -0.0052(13) 0.0093(14) -0.0097(16)
C21 0.080(2) 0.082(2) 0.0494(18) -0.0062(16) -0.0023(17) -0.0191(19)
C22 0.117(3) 0.0518(17) 0.0371(16) -0.0039(12) -0.0055(18) -0.0255(19)
C23 0.150(4) 0.0517(17) 0.0328(15) -0.0112(12) 0.0302(19) -0.024(2)
C24 0.092(2) 0.0502(15) 0.0394(14) -0.0136(12) 0.0293(15) -0.0167(15)
C30 0.0551(17) 0.0365(12) 0.0612(17) -0.0036(12) 0.0128(14) 0.0170(12)
C31 0.081(2) 0.0330(13) 0.092(3) 0.0085(14) 0.014(2) 0.0166(14)
C32 0.0657(18) 0.0388(12) 0.0333(12) 0.0002(9) 0.0203(12) -0.0122(12)
C33 0.073(2) 0.0366(13) 0.0532(16) 0.0088(11) 0.0128(15) -0.0093(13)
P1 0.0433(16) 0.0586(17) 0.0436(13) -0.0130(12) 0.0138(11) 0.0030(11)
F1 0.109(3) 0.138(4) 0.150(4) 0.055(3) 0.082(3) 0.075(3)
F2 0.087(3) 0.110(3) 0.137(3) -0.037(3) 0.025(3) -0.053(2)
F3 0.077(3) 0.127(3) 0.097(3) 0.030(3) 0.043(2) 0.052(2)
F4 0.134(5) 0.105(3) 0.135(4) -0.026(3) 0.060(4) -0.067(3)
F5 0.132(4) 0.101(3) 0.056(2) -0.0205(19) 0.043(2) -0.021(3)
F6 0.089(3) 0.151(5) 0.0421(19) -0.021(2) 0.0125(18) 0.000(3)
P1' 0.042(4) 0.052(3) 0.049(4) -0.004(3) 0.011(3) -0.003(3)
F1' 0.034(4) 0.195(10) 0.082(5) -0.032(6) 0.007(3) -0.023(5)
F2' 0.161(9) 0.057(4) 0.121(7) 0.003(4) 0.066(7) 0.039(5)
F3' 0.044(4) 0.210(11) 0.097(6) 0.012(9) -0.015(4) -0.032(6)
F4' 0.200(10) 0.063(4) 0.085(6) -0.029(4) 0.047(8) 0.017(6)
F5' 0.111(8) 0.119(10) 0.074(6) 0.024(7) 0.056(6) 0.047(8)
F6' 0.053(5) 0.098(7) 0.079(5) 0.036(5) 0.039(5) 0.045(5)
C34 0.063(2) 0.060(2) 0.098(3) -0.0006(19) -0.012(2) -0.0002(17)
Cl1 0.0605(5) 0.0567(5) 0.1161(8) -0.0025(5) -0.0037(5) 0.0040(4)
Cl2 0.0727(7) 0.1050(8) 0.1440(11) 0.0329(8) 0.0215(7) -0.0075(6)

loop_
_atom_type_symbol
_atom_type_description
_atom_type_scat_dispersion_real
_atom_type_scat_dispersion_imag
_atom_type_scat_source
C C 0.0033 0.0016 'International Tables Vol C Tables 4.2.6.8 and 6.1.1.4'
H H 0.0000 0.0000 'International Tables Vol C Tables 4.2.6.8 and 6.1.1.4'
N N 0.0061 0.0033 'International Tables Vol C Tables 4.2.6.8 and 6.1.1.4'
O O 0.0106 0.0060 'International Tables Vol C Tables 4.2.6.8 and 6.1.1.4'
F F 0.0171 0.0103 'International Tables Vol C Tables 4.2.6.8 and 6.1.1.4'
P P 0.1023 0.0942 'International Tables Vol C Tables 4.2.6.8 and 6.1.1.4'
Ru Ru -1.2594 0.8363 'International Tables Vol C Tables 4.2.6.8 and 6.1.1.4'
Cl Cl 0.1484 0.1585 'International Tables Vol C Tables 4.2.6.8 and 6.1.1.4'

loop_
_geom_angle_atom_site_label_1
_geom_angle_atom_site_label_2
_geom_angle_atom_site_label_3
_geom_angle
C26' Ru1 C28 57.3(6)
C26' Ru1 C25 49.3(5)
C28 Ru1 C25 64.0(4)
C26' Ru1 C29 67.5(5)
C28 Ru1 C29 38.0(3)
C25 Ru1 C29 38.6(3)
C26' Ru1 C27 25.7(5)
C28 Ru1 C27 37.3(3)
C25 Ru1 C27 63.2(4)
C29 Ru1 C27 62.9(4)
C26' Ru1 C27' 37.4(4)
C28 Ru1 C27' 24.7(5)
C25 Ru1 C27' 65.2(5)
C29 Ru1 C27' 55.3(5)
C27 Ru1 C27' 13.2(5)
C26' Ru1 C28' 62.4(4)
C28 Ru1 C28' 15.5(4)
C25 Ru1 C28' 54.3(4)
C29 Ru1 C28' 22.9(4)
C27 Ru1 C28' 48.0(5)
C27' Ru1 C28' 37.1(3)
C26' Ru1 C26 13.7(5)
C28 Ru1 C26 62.8(4)
C25 Ru1 C26 37.7(3)
C29 Ru1 C26 63.2(4)
C27 Ru1 C26 37.4(4)
C27' Ru1 C26 47.2(6)
C28' Ru1 C26 64.0(5)
C26' Ru1 C25' 37.4(3)
C28 Ru1 C25' 68.6(5)
C25 Ru1 C25' 15.8(3)
C29 Ru1 C25' 51.7(4)
C27 Ru1 C25' 56.8(6)
C27' Ru1 C25' 62.5(4)
C28' Ru1 C25' 62.8(4)
C26 Ru1 C25' 24.2(5)
C26' Ru1 C29' 63.4(4)
C28 Ru1 C29' 51.4(4)
C25 Ru1 C29' 23.4(4)
C29 Ru1 C29' 16.8(3)
C27 Ru1 C29' 67.0(5)
C27' Ru1 C29' 63.1(4)
C28' Ru1 C29' 37.8(3)
C26 Ru1 C29' 55.3(5)
C25' Ru1 C29' 38.3(3)
C26' Ru1 C2 112.8(4)
C28 Ru1 C2 117.0(4)
C25 Ru1 C2 160.0(5)
C29 Ru1 C2 152.3(5)
C27 Ru1 C2 104.6(4)
C27' Ru1 C2 106.8(4)
C28' Ru1 C2 130.6(5)
C26 Ru1 C2 123.1(5)
C25' Ru1 C2 144.3(5)
C29' Ru1 C2 168.3(5)
C26' Ru1 C3 138.2(5)
C28 Ru1 C3 104.2(4)
C25 Ru1 C3 161.3(5)
C29 Ru1 C3 123.2(5)
C27 Ru1 C3 117.1(5)
C27' Ru1 C3 110.6(4)
C28' Ru1 C3 110.6(4)
C26 Ru1 C3 151.9(5)
C25' Ru1 C3 172.8(3)
C29' Ru1 C3 137.9(5)
C2 Ru1 C3 37.46(11)
C26 C25 C29 106.8(8)
C26 C25 Ru1 71.6(5)
C29 C25 Ru1 70.7(5)
C27 C26 C25 108.6(8)
C27 C26 Ru1 70.9(6)
C25 C26 Ru1 70.7(5)
C28 C27 C26 109.1(9)
C28 C27 Ru1 71.3(6)
C26 C27 Ru1 71.7(6)
C27 C28 C29 108.0(10)
C27 C28 Ru1 71.4(6)
C29 C28 Ru1 71.0(5)
C28 C29 C25 107.6(8)
C28 C29 Ru1 71.0(6)
C25 C29 Ru1 70.7(5)
C26' C25' C29' 107.9(9)
C26' C25' Ru1 70.5(6)
C29' C25' Ru1 71.1(6)
C27' C26' C25' 108.6(9)
C27' C26' Ru1 71.4(6)
C25' C26' Ru1 72.1(6)
C28' C27' C26' 108.5(9)
C28' C27' Ru1 71.8(5)
C26' C27' Ru1 71.2(6)
C27' C28' C29' 109.3(8)
C27' C28' Ru1 71.1(6)
C29' C28' Ru1 71.7(5)
C28' C29' C25' 105.7(8)
C28' C29' Ru1 70.5(5)
C25' C29' Ru1 70.6(6)
C18 N1 C17 114.2(2)
C18 N1 C19 122.2(2)
C17 N1 C19 123.6(2)
C9 O3 C30 117.49(19)
C10 O4 C32 117.75(18)
C2 C1 C14 119.3(2)
C2 C1 Ru1 71.08(15)
C14 C1 Ru1 72.24(13)
C3 C2 C1 120.5(2)
C3 C2 Ru1 71.33(15)
C1 C2 Ru1 71.26(14)
C2 C3 C4 120.3(2)
C2 C3 Ru1 71.21(15)
C4 C3 Ru1 71.70(14)
C11 C4 C3 119.4(2)
C11 C4 Ru1 72.41(13)
C3 C4 Ru1 70.78(14)
C12 C5 C6 119.0(2)
C7 C6 C5 120.6(2)
C6 C7 C8 120.6(2)
C13 C8 C7 119.0(2)
O3 C9 C13 108.95(18)
O3 C9 C14 113.14(18)
C13 C9 C14 108.96(17)
O3 C9 C15 116.46(17)
C13 C9 C15 105.12(17)
C14 C9 C15 103.70(18)
O4 C10 C12 109.49(18)
O4 C10 C11 113.11(17)
C12 C10 C11 108.46(17)
O4 C10 C16 116.15(17)
C12 C10 C16 104.71(17)
C11 C10 C16 104.35(17)
C4 C11 C14 120.3(2)
C4 C11 C10 125.74(19)
C14 C11 C10 113.92(19)
C4 C11 Ru1 70.45(12)
C14 C11 Ru1 71.01(12)
C10 C11 Ru1 130.90(15)
C5 C12 C13 120.4(2)
C5 C12 C10 125.2(2)
C13 C12 C10 114.11(19)
C8 C13 C12 120.3(2)
C8 C13 C9 124.86(19)
C12 C13 C9 114.57(19)
C11 C14 C1 120.1(2)
C11 C14 C9 113.40(19)
C1 C14 C9 126.5(2)
C11 C14 Ru1 71.87(12)
C1 C14 Ru1 70.29(13)
C9 C14 Ru1 130.38(15)
C18 C15 C16 105.05(19)
C18 C15 C9 110.64(19)
C16 C15 C9 110.30(17)
C17 C16 C15 104.72(18)
C17 C16 C10 110.47(19)
C15 C16 C10 110.35(17)
O2 C17 N1 124.7(2)
O2 C17 C16 127.4(2)
N1 C17 C16 107.90(19)
O1 C18 N1 124.2(2)
O1 C18 C15 127.7(2)
N1 C18 C15 108.14(19)
C24 C19 C20 121.9(3)
C24 C19 N1 119.4(3)
C20 C19 N1 118.7(2)
C19 C20 C21 118.7(3)
C22 C21 C20 120.5(4)
C23 C22 C21 120.2(3)
C22 C23 C24 120.7(3)
C19 C24 C23 118.1(3)
O3 C30 C31 106.5(3)
O4 C32 C33 106.0(2)
F4 P1 F2 178.1(5)
F4 P1 F1 89.5(4)
F2 P1 F1 92.3(4)
F4 P1 F3 88.7(4)
F2 P1 F3 89.4(4)
F1 P1 F3 177.8(5)
F4 P1 F5 91.7(4)
F2 P1 F5 87.9(4)
F1 P1 F5 88.0(4)
F3 P1 F5 90.7(4)
F4 P1 F6 88.0(4)
F2 P1 F6 92.5(4)
F1 P1 F6 91.1(4)
F3 P1 F6 90.2(4)
F5 P1 F6 179.1(5)
F2' P1' F4' 173.4(11)
F2' P1' F1' 95.0(10)
F4' P1' F1' 86.5(9)
F2' P1' F3' 87.4(10)
F4' P1' F3' 90.5(10)
F1' P1' F3' 174.6(12)
F2' P1' F5' 91.9(10)
F4' P1' F5' 94.4(10)
F1' P1' F5' 94.2(10)
F3' P1' F5' 90.5(10)
F2' P1' F6' 85.7(8)
F4' P1' F6' 87.9(9)
F1' P1' F6' 88.7(9)
F3' P1' F6' 86.7(9)
F5' P1' F6' 176.3(11)
Cl2 C34 Cl1 111.1(2)

loop_
_geom_bond_atom_site_label_1
_geom_bond_atom_site_label_2
_geom_bond_distance
Ru1 C26' 2.162(11)
Ru1 C28 2.162(10)
Ru1 C25 2.163(9)
Ru1 C29 2.163(9)
Ru1 C27 2.163(10)
Ru1 C27' 2.164(10)
Ru1 C28' 2.173(9)
Ru1 C26 2.174(10)
Ru1 C25' 2.182(11)
Ru1 C29' 2.188(9)
Ru1 C2 2.190(3)
Ru1 C3 2.192(3)
C25 C26 1.400(12)
C25 C29 1.430(12)
C26 C27 1.391(12)
C27 C28 1.383(12)
C28 C29 1.408(11)
C25' C26' 1.393(12)
C25' C29' 1.434(12)
C26' C27' 1.385(12)
C27' C28' 1.380(12)
C28' C29' 1.411(12)
N1 C18 1.384(3)
N1 C17 1.389(3)
N1 C19 1.443(3)
O1 C18 1.200(3)
O2 C17 1.199(3)
O3 C9 1.398(2)
O3 C30 1.434(3)
O4 C10 1.400(2)
O4 C32 1.443(3)
C1 C2 1.414(4)
C1 C14 1.417(3)
C2 C3 1.407(4)
C3 C4 1.414(4)
C4 C11 1.412(3)
C5 C12 1.387(3)
C5 C6 1.391(4)
C6 C7 1.379(4)
C7 C8 1.391(4)
C8 C13 1.386(3)
C9 C13 1.508(3)
C9 C14 1.527(3)
C9 C15 1.571(3)
C10 C12 1.516(3)
C10 C11 1.523(3)
C10 C16 1.572(3)
C11 C14 1.415(3)
C12 C13 1.393(3)
C15 C18 1.515(3)
C15 C16 1.547(3)
C16 C17 1.522(3)
C19 C24 1.369(4)
C19 C20 1.373(4)
C20 C21 1.381(4)
C21 C22 1.373(5)
C22 C23 1.354(6)
C23 C24 1.401(5)
C30 C31 1.504(4)
C32 C33 1.499(4)
P1 F4 1.554(6)
P1 F2 1.556(6)
P1 F1 1.563(5)
P1 F3 1.570(5)
P1 F5 1.581(5)
P1 F6 1.596(5)
P1' F2' 1.533(12)
P1' F4' 1.536(13)
P1' F1' 1.543(12)
P1' F3' 1.556(13)
P1' F5' 1.561(12)
P1' F6' 1.595(12)
C34 Cl2 1.747(4)
C34 Cl1 1.769(5)
